data_1552972
loop_
_publ_author_name
'Li, Chun'
'Bian, Qing-Long'
'Xu, Sheng'
'Duan, Wei-Liang'

_publ_section_title
;
 Palladium-catalyzed 1,4-addition of secondary alkylphenylphosphines to
 \a,\b-unsaturated carbonyl compounds for the synthesis of phosphorus- and
 carbon-stereogenic compounds
;
_journal_issue 5
_journal_name_full 'Org. Chem. Front.'
_journal_page_first 541
_journal_paper_doi 10.1039/C4QO00017J
_journal_volume 1
_journal_year 2014
_chemical_absolute_configuration ad
_chemical_formula_sum 'C17 H21 B Br O P'
_chemical_formula_weight 363.03
_space_group_IT_number 1
_space_group_name_Hall 'P 1'
_space_group_name_H-M_alt 'P 1'
_symmetry_cell_setting triclinic
_symmetry_space_group_name_H-M 'P 1'
_atom_sites_solution_hydrogens geom
_atom_sites_solution_primary direct
_atom_sites_solution_secondary difmap
_audit_creation_method SHELXL-97
_cell_angle_alpha 81.333(5)
_cell_angle_beta 86.707(5)
_cell_angle_gamma 74.351(5)
_cell_formula_units_Z 2
_cell_length_a 6.4951(15)
_cell_length_b 9.549(2)
_cell_length_c 15.501(4)
_cell_measurement_reflns_used 1711
_cell_measurement_temperature 293(2)
_cell_measurement_theta_max 45.634
_cell_measurement_theta_min 4.474
_cell_volume 915.0(4)
_computing_cell_refinement 'Bruker SMART'
_computing_data_collection 'Bruker SMART'
_computing_data_reduction 'Bruker SHELXTL'
_computing_molecular_graphics 'Bruker SHELXTL'
_computing_publication_material 'Bruker SHELXTL'
_computing_structure_refinement 'SHELXL-97 (Sheldrick, 1997)'
_computing_structure_solution 'SHELXS-97 (Sheldrick, 1990)'
_diffrn_ambient_temperature 293(2)
_diffrn_measured_fraction_theta_full 0.996
_diffrn_measured_fraction_theta_max 0.996
_diffrn_measurement_device_type 'CCD area detector'
_diffrn_measurement_method 'phi and omega scans'
_diffrn_radiation_monochromator graphite
_diffrn_radiation_source 'fine-focus sealed tube'
_diffrn_radiation_type MoK\a
_diffrn_radiation_wavelength 0.71073
_diffrn_reflns_av_R_equivalents 0.0223
_diffrn_reflns_av_sigmaI/netI 0.0795
_diffrn_reflns_limit_h_max 7
_diffrn_reflns_limit_h_min -7
_diffrn_reflns_limit_k_max 9
_diffrn_reflns_limit_k_min -11
_diffrn_reflns_limit_l_max 18
_diffrn_reflns_limit_l_min -18
_diffrn_reflns_number 5255
_diffrn_reflns_theta_full 25.50
_diffrn_reflns_theta_max 25.50
_diffrn_reflns_theta_min 2.24
_exptl_absorpt_coefficient_mu 2.329
_exptl_absorpt_correction_T_max 1.00000
_exptl_absorpt_correction_T_min 0.35197
_exptl_absorpt_correction_type empirical
_exptl_absorpt_process_details sadabs
_exptl_crystal_colour colorless
_exptl_crystal_density_diffrn 1.318
_exptl_crystal_density_method 'not measured'
_exptl_crystal_description prismatic
_exptl_crystal_F_000 372
_exptl_crystal_size_max 0.213
_exptl_crystal_size_mid 0.121
_exptl_crystal_size_min 0.045
_refine_diff_density_max 0.701
_refine_diff_density_min -0.299
_refine_diff_density_rms 0.062
_refine_ls_abs_structure_details 'Flack H D (1983), Acta Cryst. A39, 876-881'
_refine_ls_abs_structure_Flack -0.016(13)
_refine_ls_extinction_method none
_refine_ls_goodness_of_fit_ref 1.019
_refine_ls_hydrogen_treatment mixed
_refine_ls_matrix_type full
_refine_ls_number_parameters 407
_refine_ls_number_reflns 4178
_refine_ls_number_restraints 3
_refine_ls_restrained_S_all 1.019
_refine_ls_R_factor_all 0.0789
_refine_ls_R_factor_gt 0.0552
_refine_ls_shift/su_max 0.026
_refine_ls_shift/su_mean 0.001
_refine_ls_structure_factor_coef Fsqd
_refine_ls_weighting_details 'calc w=1/[\s^2^(Fo^2^)+(0.0836P)^2^+0.0000P] where P=(Fo^2^+2Fc^2^)/3'
_refine_ls_weighting_scheme calc
_refine_ls_wR_factor_gt 0.1448
_refine_ls_wR_factor_ref 0.1598
_reflns_number_gt 2829
_reflns_number_total 4178
_reflns_threshold_expression >2sigma(I)
_cod_data_source_file c4qo00017j2.cif
_cod_data_source_block cd21370
_cod_depositor_comments
;
The following automatic conversions were performed:

data item '_symmetry_cell_setting' value 'Triclinic' was changed to
'triclinic' in accordance with the
/home/saulius/struct/COD-crude-data/automatic-downloads/DataCite-retrospective/RSC/depositions/lib/dictionaries/cif_core.dic
dictionary named 'cif_core.dic' version 2.4.2 last updated on
2011-04-26.

Automatic conversion script
Id: cif_fix_values 6909 2019-04-08 15:41:33Z antanas 
;
_cod_original_sg_symbol_H-M P1
_cod_database_code 1552972

loop_
_symmetry_equiv_pos_as_xyz
'x, y, z'

loop_
_atom_site_label
_atom_site_type_symbol
_atom_site_fract_x
_atom_site_fract_y
_atom_site_fract_z
_atom_site_U_iso_or_equiv
_atom_site_adp_type
_atom_site_occupancy
_atom_site_symmetry_multiplicity
_atom_site_calc_flag
_atom_site_refinement_flags
Br1 Br 0.12837(19) 1.01039(10) 0.37410(9) 0.1288(6) Uani 1 1 d .
Br1' Br 1.27320(18) -0.16386(9) 1.09411(9) 0.1258(5) Uani 1 1 d .
P1 P 0.4301(3) 0.28292(19) 0.58130(14) 0.0559(5) Uani 1 1 d .
P1' P 0.9132(2) 0.57055(18) 0.89192(13) 0.0514(5) Uani 1 1 d .
O1 O 0.756(2) 0.3262(12) 0.3147(7) 0.163(4) Uani 1 1 d .
O1' O 1.1561(19) 0.5181(9) 1.1696(7) 0.147(4) Uani 1 1 d .
B1 B 0.1217(12) 0.3292(10) 0.5952(7) 0.067(2) Uani 1 1 d .
B1' B 0.6467(14) 0.5260(10) 0.8809(7) 0.067(2) Uani 1 1 d .
C1 C 0.5327(12) 0.3437(7) 0.4732(5) 0.0652(19) Uani 1 1 d .
H1 H 0.6877 0.3268 0.4772 0.078 Uiso 1 1 calc R
C2 C 0.4916(16) 0.2546(10) 0.4044(6) 0.079(2) Uani 1 1 d .
H2A H 0.5313 0.1513 0.4285 0.094 Uiso 1 1 calc R
H2B H 0.3395 0.2823 0.3933 0.094 Uiso 1 1 calc R
C3 C 0.608(3) 0.2731(11) 0.3200(8) 0.118(4) Uani 1 1 d .
C4 C 0.540(4) 0.2103(16) 0.2454(9) 0.182(8) Uani 1 1 d .
H4A H 0.5162 0.1161 0.2667 0.273 Uiso 1 1 calc R
H4B H 0.6504 0.1994 0.2011 0.273 Uiso 1 1 calc R
H4C H 0.4103 0.2756 0.2211 0.273 Uiso 1 1 calc R
C5 C 0.5474(11) 0.3654(8) 0.6571(6) 0.069(2) Uani 1 1 d .
H5A H 0.7004 0.3338 0.6522 0.104 Uiso 1 1 calc R
H5B H 0.5030 0.3357 0.7156 0.104 Uiso 1 1 calc R
H5C H 0.5007 0.4705 0.6437 0.104 Uiso 1 1 calc R
C6 C 0.5569(12) 0.0893(8) 0.6010(5) 0.0599(19) Uani 1 1 d .
C7 C 0.4335(14) -0.0088(9) 0.6252(6) 0.072(2) Uani 1 1 d .
H7 H 0.2860 0.0271 0.6308 0.087 Uiso 1 1 calc R
C8 C 0.5242(18) -0.1582(9) 0.6411(7) 0.092(3) Uani 1 1 d .
H8 H 0.4381 -0.2215 0.6581 0.111 Uiso 1 1 calc R
C9 C 0.7396(18) -0.2135(10) 0.6320(7) 0.086(3) Uani 1 1 d .
H9 H 0.8011 -0.3143 0.6421 0.103 Uiso 1 1 calc R
C10 C 0.8642(16) -0.1189(11) 0.6080(8) 0.099(3) Uani 1 1 d .
H10 H 1.0111 -0.1559 0.6011 0.119 Uiso 1 1 calc R
C11 C 0.7754(13) 0.0297(9) 0.5939(6) 0.078(2) Uani 1 1 d .
H11 H 0.8639 0.0920 0.5793 0.094 Uiso 1 1 calc R
C12 C 0.4352(13) 0.5089(9) 0.4477(6) 0.067(2) Uani 1 1 d .
C13 C 0.5489(13) 0.6072(8) 0.4553(6) 0.074(2) Uani 1 1 d .
H13 H 0.6872 0.5732 0.4765 0.089 Uiso 1 1 calc R
C14 C 0.4624(16) 0.7570(11) 0.4320(7) 0.088(3) Uani 1 1 d .
H14 H 0.5451 0.8220 0.4345 0.106 Uiso 1 1 calc R
C15 C 0.254(2) 0.8088(10) 0.4054(7) 0.091(3) Uani 1 1 d .
C16 C 0.1357(17) 0.7110(11) 0.4005(8) 0.102(3) Uani 1 1 d .
H16 H -0.0053 0.7447 0.3823 0.122 Uiso 1 1 calc R
C17 C 0.2267(17) 0.5632(10) 0.4227(7) 0.094(3) Uani 1 1 d .
H17 H 0.1441 0.4979 0.4207 0.112 Uiso 1 1 calc R
C1' C 1.0270(12) 0.5124(7) 1.0016(5) 0.0616(18) Uani 1 1 d .
H1' H 1.1594 0.5434 1.0001 0.074 Uiso 1 1 calc R
C2' C 0.8789(15) 0.5925(9) 1.0676(6) 0.073(2) Uani 1 1 d .
H2'1 H 0.7523 0.5562 1.0749 0.088 Uiso 1 1 calc R
H2'2 H 0.8339 0.6961 1.0445 0.088 Uiso 1 1 calc R
C3' C 0.976(3) 0.5765(11) 1.1568(7) 0.111(4) Uani 1 1 d .
C4' C 0.822(3) 0.639(2) 1.2233(10) 0.161(7) Uani 1 1 d .
H4'1 H 0.8836 0.6073 1.2800 0.242 Uiso 1 1 calc R
H4'2 H 0.6945 0.6068 1.2217 0.242 Uiso 1 1 calc R
H4'3 H 0.7862 0.7446 1.2114 0.242 Uiso 1 1 calc R
C5' C 1.1148(12) 0.4785(8) 0.8214(5) 0.0661(18) Uani 1 1 d .
H5'1 H 1.2503 0.4924 0.8341 0.099 Uiso 1 1 calc R
H5'2 H 1.0796 0.5181 0.7618 0.099 Uiso 1 1 calc R
H5'3 H 1.1229 0.3755 0.8304 0.099 Uiso 1 1 calc R
C6' C 0.8973(11) 0.7652(8) 0.8688(5) 0.0551(17) Uani 1 1 d .
C7' C 1.0793(12) 0.8157(9) 0.8538(6) 0.076(2) Uani 1 1 d .
H7' H 1.2131 0.7487 0.8538 0.091 Uiso 1 1 calc R
C8' C 1.0638(15) 0.9624(10) 0.8392(8) 0.097(3) Uani 1 1 d .
H8' H 1.1877 0.9944 0.8328 0.117 Uiso 1 1 calc R
C9' C 0.8718(16) 1.0619(9) 0.8339(6) 0.082(3) Uani 1 1 d .
H9' H 0.8626 1.1618 0.8226 0.098 Uiso 1 1 calc R
C10' C 0.6879(18) 1.0131(10) 0.8456(7) 0.088(3) Uani 1 1 d .
H10' H 0.5544 1.0806 0.8401 0.106 Uiso 1 1 calc R
C11' C 0.7020(13) 0.8660(8) 0.8651(6) 0.070(2) Uani 1 1 d .
H11' H 0.5782 0.8345 0.8759 0.085 Uiso 1 1 calc R
C12' C 1.0888(11) 0.3449(8) 1.0256(5) 0.0572(18) Uani 1 1 d .
C13' C 0.9372(14) 0.2727(11) 1.0482(7) 0.090(3) Uani 1 1 d .
H13' H 0.7940 0.3252 1.0492 0.108 Uiso 1 1 calc R
C14' C 0.9936(16) 0.1179(10) 1.0704(7) 0.088(3) Uani 1 1 d .
H14' H 0.8911 0.0672 1.0877 0.105 Uiso 1 1 calc R
C15' C 1.2019(15) 0.0480(9) 1.0654(7) 0.076(2) Uani 1 1 d .
C16' C 1.3555(15) 0.1140(10) 1.0377(7) 0.084(3) Uani 1 1 d .
H16' H 1.4963 0.0596 1.0315 0.101 Uiso 1 1 calc R
C17' C 1.2996(12) 0.2643(9) 1.0188(6) 0.076(2) Uani 1 1 d .
H17' H 1.4047 0.3128 1.0011 0.092 Uiso 1 1 calc R
H1E H 0.687(8) 0.405(6) 0.883(3) 0.033(13) Uiso 1 1 d .
H1F H 0.523(11) 0.572(7) 0.939(4) 0.061(18) Uiso 1 1 d .
H1D H 0.591(14) 0.576(9) 0.809(6) 0.09(2) Uiso 1 1 d .
H1B H 0.082(11) 0.280(7) 0.538(4) 0.062(18) Uiso 1 1 d .
H1A H 0.079(9) 0.445(7) 0.576(4) 0.045(15) Uiso 1 1 d .
H1C H 0.090(10) 0.265(7) 0.664(5) 0.056(17) Uiso 1 1 d .

loop_
_atom_site_aniso_label
_atom_site_aniso_U_11
_atom_site_aniso_U_22
_atom_site_aniso_U_33
_atom_site_aniso_U_23
_atom_site_aniso_U_13
_atom_site_aniso_U_12
Br1 0.1466(11) 0.0616(6) 0.1700(13) -0.0114(7) -0.0206(9) -0.0126(6)
Br1' 0.1372(10) 0.0575(6) 0.1727(14) -0.0097(6) -0.0150(9) -0.0099(5)
P1 0.0396(10) 0.0585(11) 0.0722(14) -0.0229(9) 0.0032(9) -0.0106(7)
P1' 0.0398(9) 0.0550(10) 0.0621(13) -0.0170(9) -0.0012(8) -0.0123(7)
O1 0.187(10) 0.113(7) 0.177(9) -0.029(6) 0.109(8) -0.036(7)
O1' 0.181(9) 0.087(5) 0.169(9) -0.029(5) -0.106(8) -0.004(5)
B1 0.034(4) 0.072(5) 0.097(7) -0.017(5) 0.004(4) -0.017(4)
B1' 0.048(5) 0.076(5) 0.083(7) -0.013(5) -0.007(5) -0.028(4)
C1 0.061(4) 0.051(3) 0.085(5) -0.016(3) 0.001(4) -0.013(3)
C2 0.096(6) 0.074(6) 0.062(6) -0.015(5) 0.013(5) -0.014(4)
C3 0.165(12) 0.053(5) 0.107(9) -0.005(5) 0.042(9) 0.011(6)
C4 0.34(2) 0.111(9) 0.046(7) -0.012(6) 0.043(10) 0.007(12)
C5 0.046(4) 0.076(4) 0.096(6) -0.037(4) 0.003(4) -0.021(3)
C6 0.063(5) 0.061(4) 0.059(5) -0.016(3) -0.009(4) -0.016(4)
C7 0.060(5) 0.067(5) 0.083(6) -0.006(4) -0.006(4) -0.007(4)
C8 0.105(8) 0.055(5) 0.119(8) 0.011(5) -0.038(6) -0.028(5)
C9 0.103(8) 0.050(5) 0.096(7) -0.007(4) -0.017(6) -0.004(5)
C10 0.074(6) 0.079(6) 0.132(9) -0.030(6) -0.006(6) 0.010(5)
C11 0.053(5) 0.067(5) 0.111(7) -0.017(4) 0.008(4) -0.009(4)
C12 0.062(5) 0.079(5) 0.064(5) -0.016(4) -0.004(4) -0.021(4)
C13 0.071(5) 0.062(4) 0.096(6) -0.004(4) -0.003(4) -0.030(4)
C14 0.095(7) 0.088(6) 0.103(7) -0.032(5) 0.011(6) -0.051(5)
C15 0.121(8) 0.055(5) 0.100(8) -0.009(5) -0.030(7) -0.024(5)
C16 0.094(7) 0.076(6) 0.136(9) -0.007(6) -0.041(7) -0.018(5)
C17 0.102(8) 0.063(5) 0.123(9) -0.007(5) -0.044(6) -0.029(5)
C1' 0.064(4) 0.056(4) 0.066(5) -0.006(3) -0.011(4) -0.017(3)
C2' 0.107(7) 0.060(5) 0.050(5) -0.014(4) -0.005(5) -0.013(4)
C3' 0.199(14) 0.058(5) 0.083(8) -0.004(5) -0.022(9) -0.042(7)
C4' 0.244(19) 0.180(16) 0.072(9) -0.053(10) -0.015(11) -0.054(13)
C5' 0.056(4) 0.071(4) 0.072(5) -0.027(4) 0.008(4) -0.010(3)
C6' 0.058(4) 0.055(4) 0.055(4) -0.012(3) -0.009(3) -0.016(3)
C7' 0.047(4) 0.063(4) 0.118(7) -0.012(4) -0.004(4) -0.017(3)
C8' 0.067(6) 0.075(6) 0.152(9) -0.001(5) -0.026(6) -0.026(5)
C9' 0.102(7) 0.052(4) 0.093(6) 0.002(4) -0.021(5) -0.025(4)
C10' 0.087(7) 0.058(5) 0.104(8) -0.005(5) -0.008(6) 0.003(4)
C11' 0.065(5) 0.064(5) 0.081(5) -0.010(4) 0.001(4) -0.015(4)
C12' 0.050(4) 0.056(4) 0.067(5) -0.016(3) 0.000(3) -0.014(3)
C13' 0.055(5) 0.087(6) 0.117(8) -0.004(5) -0.006(5) -0.006(4)
C14' 0.080(6) 0.071(5) 0.113(8) -0.001(5) 0.007(5) -0.029(5)
C15' 0.071(6) 0.052(5) 0.097(7) -0.016(4) 0.000(5) -0.003(4)
C16' 0.070(6) 0.061(5) 0.109(7) -0.018(4) 0.002(5) 0.006(4)
C17' 0.048(5) 0.075(5) 0.105(7) -0.009(4) -0.004(4) -0.016(4)

loop_
_atom_type_symbol
_atom_type_description
_atom_type_scat_dispersion_real
_atom_type_scat_dispersion_imag
_atom_type_scat_source
C C 0.0033 0.0016 'International Tables Vol C Tables 4.2.6.8 and 6.1.1.4'
H H 0.0000 0.0000 'International Tables Vol C Tables 4.2.6.8 and 6.1.1.4'
B B 0.0013 0.0007 'International Tables Vol C Tables 4.2.6.8 and 6.1.1.4'
O O 0.0106 0.0060 'International Tables Vol C Tables 4.2.6.8 and 6.1.1.4'
P P 0.1023 0.0942 'International Tables Vol C Tables 4.2.6.8 and 6.1.1.4'
Br Br -0.2901 2.4595 'International Tables Vol C Tables 4.2.6.8 and 6.1.1.4'

loop_
_geom_angle_atom_site_label_1
_geom_angle_atom_site_label_2
_geom_angle_atom_site_label_3
_geom_angle
C6 P1 C5 106.0(3)
C6 P1 C1 104.3(3)
C5 P1 C1 105.1(4)
C6 P1 B1 113.1(4)
C5 P1 B1 111.4(4)
C1 P1 B1 116.1(4)
C5' P1' C6' 107.5(4)
C5' P1' C1' 104.6(4)
C6' P1' C1' 104.8(3)
C5' P1' B1' 111.6(4)
C6' P1' B1' 113.7(4)
C1' P1' B1' 114.0(4)
P1 B1 H1B 100(3)
P1 B1 H1A 101(3)
H1B B1 H1A 106(5)
P1 B1 H1C 105(3)
H1B B1 H1C 113(5)
H1A B1 H1C 127(5)
P1' B1' H1E 106(3)
P1' B1' H1F 109(3)
H1E B1' H1F 114(4)
P1' B1' H1D 106(4)
H1E B1' H1D 106(5)
H1F B1' H1D 116(6)
C12 C1 C2 111.9(6)
C12 C1 P1 109.8(5)
C2 C1 P1 111.3(6)
C12 C1 H1 107.9
C2 C1 H1 107.9
P1 C1 H1 107.9
C3 C2 C1 115.2(9)
C3 C2 H2A 108.5
C1 C2 H2A 108.5
C3 C2 H2B 108.5
C1 C2 H2B 108.5
H2A C2 H2B 107.5
O1 C3 C2 120.3(13)
O1 C3 C4 123.1(14)
C2 C3 C4 116.4(14)
C3 C4 H4A 109.5
C3 C4 H4B 109.5
H4A C4 H4B 109.5
C3 C4 H4C 109.5
H4A C4 H4C 109.5
H4B C4 H4C 109.5
P1 C5 H5A 109.5
P1 C5 H5B 109.5
H5A C5 H5B 109.5
P1 C5 H5C 109.5
H5A C5 H5C 109.5
H5B C5 H5C 109.5
C11 C6 C7 116.7(7)
C11 C6 P1 123.7(6)
C7 C6 P1 119.7(6)
C8 C7 C6 121.6(9)
C8 C7 H7 119.2
C6 C7 H7 119.2
C9 C8 C7 120.3(9)
C9 C8 H8 119.9
C7 C8 H8 119.9
C8 C9 C10 119.1(8)
C8 C9 H9 120.4
C10 C9 H9 120.4
C11 C10 C9 120.8(9)
C11 C10 H10 119.6
C9 C10 H10 119.6
C10 C11 C6 121.5(8)
C10 C11 H11 119.2
C6 C11 H11 119.2
C13 C12 C17 117.8(8)
C13 C12 C1 120.9(7)
C17 C12 C1 121.1(7)
C12 C13 C14 121.3(8)
C12 C13 H13 119.4
C14 C13 H13 119.4
C15 C14 C13 119.7(8)
C15 C14 H14 120.1
C13 C14 H14 120.1
C14 C15 C16 119.4(9)
C14 C15 Br1 121.6(7)
C16 C15 Br1 119.0(8)
C17 C16 C15 119.6(9)
C17 C16 H16 120.2
C15 C16 H16 120.2
C12 C17 C16 122.0(8)
C12 C17 H17 119.0
C16 C17 H17 119.0
C2' C1' C12' 113.7(7)
C2' C1' P1' 110.2(5)
C12' C1' P1' 111.9(4)
C2' C1' H1' 106.9
C12' C1' H1' 106.9
P1' C1' H1' 106.9
C1' C2' C3' 114.6(9)
C1' C2' H2'1 108.6
C3' C2' H2'1 108.6
C1' C2' H2'2 108.6
C3' C2' H2'2 108.6
H2'1 C2' H2'2 107.6
O1' C3' C4' 124.6(12)
O1' C3' C2' 121.8(13)
C4' C3' C2' 113.7(14)
C3' C4' H4'1 109.5
C3' C4' H4'2 109.5
H4'1 C4' H4'2 109.5
C3' C4' H4'3 109.5
H4'1 C4' H4'3 109.5
H4'2 C4' H4'3 109.5
P1' C5' H5'1 109.5
P1' C5' H5'2 109.5
H5'1 C5' H5'2 109.5
P1' C5' H5'3 109.5
H5'1 C5' H5'3 109.5
H5'2 C5' H5'3 109.5
C11' C6' C7' 118.5(7)
C11' C6' P1' 119.8(6)
C7' C6' P1' 121.7(6)
C8' C7' C6' 120.6(8)
C8' C7' H7' 119.7
C6' C7' H7' 119.7
C9' C8' C7' 121.0(8)
C9' C8' H8' 119.5
C7' C8' H8' 119.5
C8' C9' C10' 119.1(8)
C8' C9' H9' 120.5
C10' C9' H9' 120.5
C11' C10' C9' 120.3(9)
C11' C10' H10' 119.8
C9' C10' H10' 119.8
C6' C11' C10' 120.3(8)
C6' C11' H11' 119.8
C10' C11' H11' 119.8
C13' C12' C17' 118.9(7)
C13' C12' C1' 120.6(7)
C17' C12' C1' 120.4(7)
C12' C13' C14' 120.7(8)
C12' C13' H13' 119.6
C14' C13' H13' 119.6
C15' C14' C13' 116.9(8)
C15' C14' H14' 121.6
C13' C14' H14' 121.6
C16' C15' C14' 124.3(9)
C16' C15' Br1' 119.7(7)
C14' C15' Br1' 115.9(7)
C15' C16' C17' 118.2(8)
C15' C16' H16' 120.9
C17' C16' H16' 120.9
C16' C17' C12' 120.8(8)
C16' C17' H17' 119.6
C12' C17' H17' 119.6

loop_
_geom_bond_atom_site_label_1
_geom_bond_atom_site_label_2
_geom_bond_distance
Br1 C15 1.878(10)
Br1' C15' 1.937(9)
P1 C6 1.797(8)
P1 C5 1.813(6)
P1 C1 1.837(9)
P1 B1 1.938(8)
P1' C5' 1.785(7)
P1' C6' 1.815(7)
P1' C1' 1.839(7)
P1' B1' 1.912(8)
O1 C3 1.195(17)
O1' C3' 1.165(16)
B1 H1B 1.13(7)
B1 H1A 1.06(6)
B1 H1C 1.18(7)
B1' H1E 1.11(5)
B1' H1F 1.22(7)
B1' H1D 1.18(9)
C1 C12 1.532(11)
C1 C2 1.537(11)
C1 H1 0.9800
C2 C3 1.484(16)
C2 H2A 0.9700
C2 H2B 0.9700
C3 C4 1.52(2)
C4 H4A 0.9600
C4 H4B 0.9600
C4 H4C 0.9600
C5 H5A 0.9600
C5 H5B 0.9600
C5 H5C 0.9600
C6 C11 1.384(11)
C6 C7 1.387(12)
C7 C8 1.379(12)
C7 H7 0.9300
C8 C9 1.363(14)
C8 H8 0.9300
C9 C10 1.367(15)
C9 H9 0.9300
C10 C11 1.368(12)
C10 H10 0.9300
C11 H11 0.9300
C12 C13 1.363(10)
C12 C17 1.369(12)
C13 C14 1.388(13)
C13 H13 0.9300
C14 C15 1.372(15)
C14 H14 0.9300
C15 C16 1.374(14)
C16 C17 1.374(13)
C16 H16 0.9300
C17 H17 0.9300
C1' C2' 1.511(11)
C1' C12' 1.533(9)
C1' H1' 0.9800
C2' C3' 1.523(15)
C2' H2'1 0.9700
C2' H2'2 0.9700
C3' C4' 1.47(2)
C4' H4'1 0.9600
C4' H4'2 0.9600
C4' H4'3 0.9600
C5' H5'1 0.9600
C5' H5'2 0.9600
C5' H5'3 0.9600
C6' C11' 1.368(11)
C6' C7' 1.387(11)
C7' C8' 1.362(12)
C7' H7' 0.9300
C8' C9' 1.347(13)
C8' H8' 0.9300
C9' C10' 1.388(14)
C9' H9' 0.9300
C10' C11' 1.371(12)
C10' H10' 0.9300
C11' H11' 0.9300
C12' C13' 1.350(12)
C12' C17' 1.385(11)
C13' C14' 1.416(13)
C13' H13' 0.9300
C14' C15' 1.341(13)
C14' H14' 0.9300
C15' C16' 1.337(15)
C16' C17' 1.372(12)
C16' H16' 0.9300
C17' H17' 0.9300

loop_
_geom_torsion_atom_site_label_1
_geom_torsion_atom_site_label_2
_geom_torsion_atom_site_label_3
_geom_torsion_atom_site_label_4
_geom_torsion
C6 P1 C1 C12 179.7(5)
C5 P1 C1 C12 -69.0(6)
B1 P1 C1 C12 54.5(6)
C6 P1 C1 C2 55.2(6)
C5 P1 C1 C2 166.5(6)
B1 P1 C1 C2 -70.0(7)
C12 C1 C2 C3 69.1(10)
P1 C1 C2 C3 -167.5(7)
C1 C2 C3 O1 16.0(15)
C1 C2 C3 C4 -168.8(9)
C5 P1 C6 C11 -58.5(8)
C1 P1 C6 C11 52.1(7)
B1 P1 C6 C11 179.2(7)
C5 P1 C6 C7 121.1(7)
C1 P1 C6 C7 -128.2(7)
B1 P1 C6 C7 -1.2(8)
C11 C6 C7 C8 -0.2(12)
P1 C6 C7 C8 -179.9(7)
C6 C7 C8 C9 -1.0(15)
C7 C8 C9 C10 0.7(15)
C8 C9 C10 C11 0.6(16)
C9 C10 C11 C6 -1.9(15)
C7 C6 C11 C10 1.6(12)
P1 C6 C11 C10 -178.8(7)
C2 C1 C12 C13 -134.6(8)
P1 C1 C12 C13 101.2(8)
C2 C1 C12 C17 50.3(11)
P1 C1 C12 C17 -73.9(9)
C17 C12 C13 C14 -5.0(13)
C1 C12 C13 C14 179.8(8)
C12 C13 C14 C15 3.7(14)
C13 C14 C15 C16 -1.2(16)
C13 C14 C15 Br1 179.5(8)
C14 C15 C16 C17 0.2(17)
Br1 C15 C16 C17 179.6(9)
C13 C12 C17 C16 4.0(15)
C1 C12 C17 C16 179.2(10)
C15 C16 C17 C12 -1.7(17)
C5' P1' C1' C2' 175.4(5)
C6' P1' C1' C2' 62.5(6)
B1' P1' C1' C2' -62.4(6)
C5' P1' C1' C12' -57.0(6)
C6' P1' C1' C12' -169.9(5)
B1' P1' C1' C12' 65.1(6)
C12' C1' C2' C3' 65.2(9)
P1' C1' C2' C3' -168.3(7)
C1' C2' C3' O1' 6.5(14)
C1' C2' C3' C4' -172.6(10)
C5' P1' C6' C11' 138.6(6)
C1' P1' C6' C11' -110.6(6)
B1' P1' C6' C11' 14.5(8)
C5' P1' C6' C7' -41.0(7)
C1' P1' C6' C7' 69.9(7)
B1' P1' C6' C7' -165.0(7)
C11' C6' C7' C8' 2.5(13)
P1' C6' C7' C8' -178.0(7)
C6' C7' C8' C9' -3.8(16)
C7' C8' C9' C10' 1.5(16)
C8' C9' C10' C11' 2.1(15)
C7' C6' C11' C10' 1.1(12)
P1' C6' C11' C10' -178.4(7)
C9' C10' C11' C6' -3.4(14)
C2' C1' C12' C13' 50.2(10)
P1' C1' C12' C13' -75.5(9)
C2' C1' C12' C17' -134.1(8)
P1' C1' C12' C17' 100.2(7)
C17' C12' C13' C14' 4.2(14)
C1' C12' C13' C14' -180.0(8)
C12' C13' C14' C15' -1.8(15)
C13' C14' C15' C16' -2.8(16)
C13' C14' C15' Br1' -178.9(7)
C14' C15' C16' C17' 4.7(16)
Br1' C15' C16' C17' -179.4(7)
C15' C16' C17' C12' -2.0(14)
C13' C12' C17' C16' -2.3(13)
C1' C12' C17' C16' -178.1(8)
